data_8103262
loop_
_publ_author_name
'Ana Miltojevi&#x0192;'
'Niko Radulovic'
'Rastko D. Vukicevic'
'Srecko Trifunovic'
'Horst Borrmann'

_publ_section_title
;
 Crystal structure of 3-cyclohexyl-1,3-oxazinan-2-one, C10H17NO2
;
_journal_issue 4
_journal_name_full 'Zeitschrift f\"ur Kristallographie - New Crystal Structures'
_journal_page_first 651
_journal_volume 226
_journal_year 2011
_chemical_formula_moiety 'C10 H17 N O2'
_chemical_formula_sum 'C10 H17 N O2'
_chemical_formula_weight 183.25
_chemical_name_systematic
;
3-cyclohexyl-1,3-oxazinan-2-one
;
_space_group_crystal_system monoclinic
_space_group_IT_number 14
_space_group_name_Hall '-P 2ybc'
_space_group_name_H-M_alt 'P 1 21/c 1'
_symmetry_space_group_name_Hall '-P 2ybc'
_symmetry_space_group_name_H-M 'P 1 21/c 1'
_atom_sites_solution_hydrogens difmap
_atom_sites_solution_primary direct
_atom_sites_solution_secondary difmap
_cell_angle_alpha 90.00
_cell_angle_beta 113.589(4)
_cell_angle_gamma 90.00
_cell_formula_units_Z 4
_cell_length_a 10.1872(10)
_cell_length_b 9.8426(8)
_cell_length_c 10.7655(11)
_cell_measurement_reflns_used 6166
_cell_measurement_temperature 295
_cell_measurement_theta_max 33.7055
_cell_measurement_theta_min 2.0643
_cell_volume 989.24(16)
_computing_cell_refinement 'CrystalClear (Rigaku Inc., 2008)'
_computing_data_collection 'CrystalClear (Rigaku Inc., 2008)'
_computing_data_reduction 'CrystalClear (Rigaku Inc., 2008)'
_computing_molecular_graphics 'Ortep-3 for Windows (Farrugia, 1997)'
_computing_structure_refinement 'SHELXL-97 (Sheldrick, 2008)'
_computing_structure_solution 'SHELXS-97 (Sheldrick, 2008)'
_diffrn_ambient_temperature 295
_diffrn_detector_area_resol_mean 28.5714
_diffrn_measured_fraction_theta_full 0.988
_diffrn_measured_fraction_theta_max 0.988
_diffrn_measurement_details
;
scan:
    Number of images: 600
               Slice: -120.0000 - 240.0000
         Image width: 0.6000
            Exp time: 46.0000
       Rotation axis: Phi
               Omega: -33.0000
                 Chi: -25.0000
                 Phi: 0.0000
                 XTD: 48.2900
              2theta: -28.0000
;
_diffrn_measurement_device
;
Eulerian 4-circle
;
_diffrn_measurement_method 'profile data from \f-scans'
_diffrn_measurement_specimen_support Fiber
_diffrn_orient_matrix_type d*Trek
_diffrn_orient_matrix_UB_11 -0.0135
_diffrn_orient_matrix_UB_12 -0.106
_diffrn_orient_matrix_UB_13 -0.0076
_diffrn_orient_matrix_UB_21 -0.0936
_diffrn_orient_matrix_UB_22 0.0092
_diffrn_orient_matrix_UB_23 0.0384
_diffrn_orient_matrix_UB_31 -0.0393
_diffrn_orient_matrix_UB_32 -0.0296
_diffrn_orient_matrix_UB_33 -0.0886
_diffrn_radiation_detector
;
        Saturn724+ CCD (2x2 bin mode)
;
_diffrn_radiation_monochromator 'Graphite Monochromator'
_diffrn_radiation_probe x-ray
_diffrn_radiation_source 'fine-focus sealed tube'
_diffrn_radiation_type MoK\a
_diffrn_radiation_wavelength 0.71073
_diffrn_reflns_av_R_equivalents 0.0253
_diffrn_reflns_av_sigmaI/netI 0.0325
_diffrn_reflns_limit_h_max 14
_diffrn_reflns_limit_h_min -14
_diffrn_reflns_limit_k_max 13
_diffrn_reflns_limit_k_min -7
_diffrn_reflns_limit_l_max 15
_diffrn_reflns_limit_l_min -14
_diffrn_reflns_number 7566
_diffrn_reflns_reduction_process 'Lp corrections applied'
_diffrn_reflns_theta_full 29.99
_diffrn_reflns_theta_max 29.99
_diffrn_reflns_theta_min 2.92
_diffrn_source_current 34.0
_diffrn_source_power 1.7
_diffrn_source_voltage 50.0
_exptl_absorpt_coefficient_mu 0.085
_exptl_absorpt_correction_T_max 1
_exptl_absorpt_correction_T_min 0.4695
_exptl_absorpt_correction_type multi-scan
_exptl_crystal_colour Colourless
_exptl_crystal_density_diffrn 1.230
_exptl_crystal_density_method 'not measured'
_exptl_crystal_description Prism
_exptl_crystal_F_000 400
_exptl_crystal_size_max 0.82
_exptl_crystal_size_mid 0.50
_exptl_crystal_size_min 0.19
_refine_diff_density_max 0.223
_refine_diff_density_min -0.228
_refine_diff_density_rms 0.040
_refine_ls_extinction_method none
_refine_ls_goodness_of_fit_ref 0.955
_refine_ls_hydrogen_treatment refall
_refine_ls_matrix_type full
_refine_ls_number_parameters 188
_refine_ls_number_reflns 2846
_refine_ls_number_restraints 17
_refine_ls_restrained_S_all 0.954
_refine_ls_R_factor_all 0.0672
_refine_ls_R_factor_gt 0.0507
_refine_ls_shift/su_max 0.000
_refine_ls_shift/su_mean 0.000
_refine_ls_structure_factor_coef Fsqd
_refine_ls_weighting_details 'calc w=1/[\s^2^(Fo^2^)+(0.0955P)^2^+0.0000P] where P=(Fo^2^+2Fc^2^)/3'
_refine_ls_weighting_scheme calc
_refine_ls_wR_factor_gt 0.1328
_refine_ls_wR_factor_ref 0.1429
_reflns_number_gt 2037
_reflns_number_total 2846
_reflns_threshold_expression >2sigma(I)
_cod_data_source_file 1267-3650.cff
_cod_data_source_block hb_am01a
_cod_database_code 8103262

loop_
_space_group_symop_operation_xyz
'x, y, z'
'-x, y+1/2, -z+1/2'
'-x, -y, -z'
'x, -y-1/2, z-1/2'

loop_
_atom_site_label
_atom_site_type_symbol
_atom_site_fract_x
_atom_site_fract_y
_atom_site_fract_z
_atom_site_U_iso_or_equiv
_atom_site_adp_type
_atom_site_occupancy
_atom_site_symmetry_multiplicity
_atom_site_calc_flag
_atom_site_refinement_flags
N1 N 0.60646(9) 0.21303(8) 0.13523(9) 0.0449(2) Uani 1 1 d .
O1 O 0.45090(8) 0.08548(8) 0.19870(9) 0.0581(3) Uani 1 1 d .
O2 O 0.67515(9) 0.02178(9) 0.26297(10) 0.0666(3) Uani 1 1 d .
C1 C 0.58386(12) 0.10438(10) 0.20072(11) 0.0468(3) Uani 1 1 d .
C2 C 0.34170(14) 0.18629(14) 0.13701(15) 0.0635(3) Uani 1 1 d D
H21 H 0.3606(16) 0.2609(13) 0.2024(13) 0.071(4) Uiso 1 1 d D
H22 H 0.2489(13) 0.1385(13) 0.1174(14) 0.077(4) Uiso 1 1 d D
C3 C 0.34772(13) 0.23754(14) 0.00936(15) 0.0605(3) Uani 1 1 d D
H31 H 0.3366(16) 0.1585(12) -0.0525(13) 0.073(4) Uiso 1 1 d D
H32 H 0.2693(15) 0.3043(14) -0.0316(16) 0.084(5) Uiso 1 1 d D
C4 C 0.49263(12) 0.30210(12) 0.04538(13) 0.0547(3) Uani 1 1 d D
H41 H 0.4979(14) 0.3919(11) 0.0888(12) 0.067(4) Uiso 1 1 d D
H42 H 0.5084(14) 0.3186(14) -0.0377(11) 0.070(4) Uiso 1 1 d D
C5 C 0.75370(11) 0.23545(10) 0.14611(11) 0.0438(2) Uani 1 1 d D
H51 H 0.8159(13) 0.1923(12) 0.2310(10) 0.061(4) Uiso 1 1 d D
C6 C 0.78118(14) 0.16690(11) 0.03237(13) 0.0542(3) Uani 1 1 d D
H61 H 0.7173(14) 0.2052(13) -0.0553(11) 0.063(4) Uiso 1 1 d D
H62 H 0.7594(17) 0.0701(11) 0.0308(15) 0.077(4) Uiso 1 1 d D
C7 C 0.93572(14) 0.18738(13) 0.04898(14) 0.0589(3) Uani 1 1 d D
H71 H 0.9995(14) 0.1430(13) 0.1330(11) 0.074(4) Uiso 1 1 d D
H72 H 0.9527(16) 0.1427(15) -0.0255(12) 0.076(4) Uiso 1 1 d D
C8 C 0.97523(13) 0.33661(12) 0.06023(13) 0.0555(3) Uani 1 1 d D
H81 H 0.9181(14) 0.3815(12) -0.0259(11) 0.062(4) Uiso 1 1 d D
H82 H 1.0759(11) 0.3486(15) 0.0744(13) 0.070(4) Uiso 1 1 d D
C9 C 0.94640(14) 0.40502(14) 0.17288(14) 0.0616(3) Uani 1 1 d D
H91 H 1.0074(14) 0.3606(14) 0.2586(11) 0.070(4) Uiso 1 1 d D
H92 H 0.9669(17) 0.5057(11) 0.1764(15) 0.086(5) Uiso 1 1 d D
C10 C 0.79109(14) 0.38651(11) 0.15392(13) 0.0547(3) Uani 1 1 d D
H101 H 0.7292(14) 0.4306(13) 0.0686(11) 0.064(4) Uiso 1 1 d D
H102 H 0.7689(16) 0.4296(14) 0.2263(12) 0.077(4) Uiso 1 1 d D

loop_
_atom_site_aniso_label
_atom_site_aniso_U_11
_atom_site_aniso_U_22
_atom_site_aniso_U_33
_atom_site_aniso_U_23
_atom_site_aniso_U_13
_atom_site_aniso_U_12
N1 0.0408(4) 0.0422(4) 0.0537(5) 0.0068(4) 0.0209(4) -0.0009(3)
O1 0.0519(5) 0.0551(5) 0.0752(6) 0.0096(4) 0.0337(4) -0.0050(3)
O2 0.0570(5) 0.0547(5) 0.0850(6) 0.0249(4) 0.0251(5) 0.0032(4)
C1 0.0480(6) 0.0421(5) 0.0531(6) 0.0015(4) 0.0232(5) -0.0056(4)
C2 0.0530(7) 0.0607(7) 0.0870(9) 0.0022(7) 0.0388(7) 0.0001(6)
C3 0.0443(6) 0.0578(7) 0.0752(8) 0.0083(6) 0.0195(6) 0.0024(5)
C4 0.0477(6) 0.0494(6) 0.0662(7) 0.0123(5) 0.0220(5) 0.0021(5)
C5 0.0411(5) 0.0439(5) 0.0483(5) 0.0044(4) 0.0199(4) -0.0019(4)
C6 0.0587(7) 0.0442(6) 0.0683(7) -0.0077(5) 0.0345(6) -0.0072(5)
C7 0.0616(7) 0.0550(6) 0.0733(8) 0.0021(6) 0.0410(6) 0.0023(5)
C8 0.0512(6) 0.0583(7) 0.0654(7) 0.0044(5) 0.0322(6) -0.0057(5)
C9 0.0587(7) 0.0650(8) 0.0671(8) -0.0128(6) 0.0316(6) -0.0216(6)
C10 0.0587(7) 0.0477(6) 0.0673(7) -0.0125(5) 0.0351(6) -0.0120(5)

loop_
_atom_type_symbol
_atom_type_description
_atom_type_scat_dispersion_real
_atom_type_scat_dispersion_imag
_atom_type_scat_source
C C 0.0033 0.0016 'International Tables Vol C Tables 4.2.6.8 and 6.1.1.4'
H H 0 0 'International Tables Vol C Tables 4.2.6.8 and 6.1.1.4'
N N 0.0061 0.0033 'International Tables Vol C Tables 4.2.6.8 and 6.1.1.4'
O O 0.0106 0.006 'International Tables Vol C Tables 4.2.6.8 and 6.1.1.4'

loop_
_geom_angle_atom_site_label_1
_geom_angle_atom_site_label_2
_geom_angle_atom_site_label_3
_geom_angle
C1 N1 C4 124.24(9)
C1 N1 C5 117.25(8)
C4 N1 C5 118.29(8)
C1 O1 C2 119.64(8)
O2 C1 N1 124.41(10)
O2 C1 O1 117.09(9)
N1 C1 O1 118.50(9)
O1 C2 C3 110.48(10)
O1 C2 H21 106.9(9)
C3 C2 H21 109.9(9)
O1 C2 H22 105.3(8)
C3 C2 H22 110.5(8)
H21 C2 H22 113.6(13)
C2 C3 C4 107.65(11)
C2 C3 H31 108.4(8)
C4 C3 H31 109.7(9)
C2 C3 H32 108.2(10)
C4 C3 H32 111.5(10)
H31 C3 H32 111.3(12)
N1 C4 C3 110.60(9)
N1 C4 H41 110.1(7)
C3 C4 H41 111.1(8)
N1 C4 H42 109.0(8)
C3 C4 H42 109.6(8)
H41 C4 H42 106.5(11)
N1 C5 C6 112.30(9)
N1 C5 C10 111.92(9)
C6 C5 C10 110.74(9)
N1 C5 H51 105.5(8)
C6 C5 H51 107.6(8)
C10 C5 H51 108.5(8)
C5 C6 C7 111.19(10)
C5 C6 H61 109.8(8)
C7 C6 H61 108.6(8)
C5 C6 H62 109.5(9)
C7 C6 H62 110.4(10)
H61 C6 H62 107.4(12)
C8 C7 C6 111.49(10)
C8 C7 H71 107.6(8)
C6 C7 H71 108.7(9)
C8 C7 H72 111.6(9)
C6 C7 H72 110.7(9)
H71 C7 H72 106.5(13)
C7 C8 C9 111.37(9)
C7 C8 H81 108.8(8)
C9 C8 H81 109.0(8)
C7 C8 H82 110.9(9)
C9 C8 H82 110.3(8)
H81 C8 H82 106.3(11)
C8 C9 C10 111.31(10)
C8 C9 H91 107.5(9)
C10 C9 H91 107.7(9)
C8 C9 H92 111.3(9)
C10 C9 H92 108.1(9)
H91 C9 H92 110.9(12)
C9 C10 C5 110.26(10)
C9 C10 H101 108.4(8)
C5 C10 H101 109.0(8)
C9 C10 H102 113.3(9)
C5 C10 H102 109.2(9)
H101 C10 H102 106.5(12)

loop_
_geom_bond_atom_site_label_1
_geom_bond_atom_site_label_2
_geom_bond_distance
_geom_bond_site_symmetry_2
N1 C1 1.3505(13) y
N1 C4 1.4667(14) y
N1 C5 1.4737(13) y
O1 C1 1.3587(13) y
O1 C2 1.4394(15) y
O2 C1 1.2149(13) .
C2 C3 1.488(2) .
C2 H21 0.981(10) .
C2 H22 1.000(10) .
C3 C4 1.5085(17) .
C3 H31 1.000(10) .
C3 H32 0.991(10) .
C4 H41 0.991(9) .
C4 H42 0.984(10) .
C5 C6 1.5190(16) .
C5 C10 1.5288(15) .
C5 H51 0.976(9) .
C6 C7 1.5251(17) .
C6 H61 0.982(10) .
C6 H62 0.977(10) .
C7 C8 1.5149(17) .
C7 H71 0.980(9) .
C7 H72 0.988(10) .
C8 C9 1.5151(18) .
C8 H81 0.981(9) .
C8 H82 0.982(10) .
C9 C10 1.5230(16) .
C9 H91 0.985(9) .
C9 H92 1.010(10) .
C10 H101 0.983(10) .
C10 H102 0.990(10) .

loop_
_geom_hbond_atom_site_label_D
_geom_hbond_atom_site_label_H
_geom_hbond_atom_site_label_A
_geom_hbond_distance_DH
_geom_hbond_distance_HA
_geom_hbond_distance_DA
_geom_hbond_angle_DHA
_geom_hbond_site_symmetry_A
C2 H21 O2 0.984(10) 2.640(12) 3.4986(16) 145.9(12) 2_655

loop_
_geom_torsion_atom_site_label_1
_geom_torsion_atom_site_label_2
_geom_torsion_atom_site_label_3
_geom_torsion_atom_site_label_4
_geom_torsion
C4 N1 C1 O2 171.43(11)
C5 N1 C1 O2 -2.98(16)
C4 N1 C1 O1 -9.19(16)
C5 N1 C1 O1 176.41(9)
C2 O1 C1 O2 174.47(11)
C2 O1 C1 N1 -4.96(16)
C1 O1 C2 C3 41.07(15)
O1 C2 C3 C4 -61.17(14)
C1 N1 C4 C3 -13.84(17)
C5 N1 C4 C3 160.52(11)
C2 C3 C4 N1 47.32(15)
C1 N1 C5 C6 91.38(12)
C4 N1 C5 C6 -83.37(12)
C1 N1 C5 C10 -143.30(11)
C4 N1 C5 C10 41.95(13)
N1 C5 C6 C7 -177.92(9)
C10 C5 C6 C7 56.12(13)
C5 C6 C7 C8 -54.91(14)
C6 C7 C8 C9 54.53(15)
C7 C8 C9 C10 -55.77(15)
C8 C9 C10 C5 56.79(14)
N1 C5 C10 C9 176.89(9)
C6 C5 C10 C9 -56.94(14)
